data_2235166
loop_
_publ_author_name
'Mietlarek-Kropid\/lowska, Anna'
'Chojnacki, Jaros\/law'
'Wityk, Pawe\/l'
'Wiecz\'or, Mi\/losz'
'Becker, Barbara'

_publ_section_title
;
 <i>N</i>-(4-Methylpiperazin-4-ium-1-yl)dithiocarbamate sesquihydrate
;
_journal_coeditor_code NC2276
_journal_issue 6
_journal_name_full 'Acta Crystallographica Section E'
_journal_page_first o1717
_journal_paper_doi 10.1107/S1600536812020521
_journal_volume 68
_journal_year 2012
_chemical_formula_iupac 'C6 H13 N3 S2, 1.5H2 O'
_chemical_formula_moiety 'C6 H13 N3 S2, 1.5(H2 O)'
_chemical_formula_sum 'C6 H16 N3 O1.5 S2'
_chemical_formula_weight 218.34
_chemical_melting_point 402
_chemical_name_systematic
;
<i>N</i>-(4-Methylpiperazin-4-ium-1-yl)dithiocarbamate sesquihydrate
;
_space_group_IT_number 15
_symmetry_cell_setting monoclinic
_symmetry_space_group_name_Hall '-C 2yc'
_symmetry_space_group_name_H-M 'C 1 2/c 1'
_atom_sites_solution_hydrogens geom
_atom_sites_solution_primary direct
_atom_sites_solution_secondary difmap
_cell_angle_alpha 90.00
_cell_angle_beta 119.920(9)
_cell_angle_gamma 90.00
_cell_formula_units_Z 8
_cell_length_a 23.3560(18)
_cell_length_b 6.8191(3)
_cell_length_c 15.7067(10)
_cell_measurement_reflns_used 2050
_cell_measurement_temperature 120(2)
_cell_measurement_theta_max 28.7126
_cell_measurement_theta_min 2.6111
_cell_volume 2168.2(3)
_computing_cell_refinement
;
CrysAlis PRO (Oxford Diffraction, 2008)
;
_computing_data_collection
;
CrysAlis PRO (Oxford Diffraction, 2008)
;
_computing_data_reduction
;
CrysAlis PRO (Oxford Diffraction, 2008)
;
_computing_molecular_graphics
;
ORTEP-3 (Farrugia,1997) and Mercury (Macrae <i>et al.</i>, 2006)
;
_computing_publication_material
;
WinGX (Farrugia, 1999)
;
_computing_structure_refinement 'SHELXL97 (Sheldrick, 2008)'
_computing_structure_solution 'SHELXS97 (Sheldrick, 2008)'
_diffrn_ambient_temperature 120(2)
_diffrn_detector_area_resol_mean 8.1883
_diffrn_measured_fraction_theta_full 0.999
_diffrn_measured_fraction_theta_max 0.999
_diffrn_measurement_device_type 'Kuma KM-4-CCD Sapphire2'
_diffrn_measurement_method '\w scans'
_diffrn_radiation_monochromator graphite
_diffrn_radiation_source 'fine-focus sealed tube'
_diffrn_radiation_type MoK\a
_diffrn_radiation_wavelength 0.71073
_diffrn_reflns_av_R_equivalents 0.0205
_diffrn_reflns_av_sigmaI/netI 0.0265
_diffrn_reflns_limit_h_max 28
_diffrn_reflns_limit_h_min -18
_diffrn_reflns_limit_k_max 7
_diffrn_reflns_limit_k_min -8
_diffrn_reflns_limit_l_max 11
_diffrn_reflns_limit_l_min -19
_diffrn_reflns_number 3755
_diffrn_reflns_theta_full 25.50
_diffrn_reflns_theta_max 25.50
_diffrn_reflns_theta_min 2.65
_exptl_absorpt_coefficient_mu 0.461
_exptl_absorpt_correction_T_max 1
_exptl_absorpt_correction_T_min 0.95219
_exptl_absorpt_correction_type multi-scan
_exptl_absorpt_process_details
;
(CrysAlis PRO; Oxford Diffraction, 2008)
;
_exptl_crystal_colour colourless
_exptl_crystal_density_diffrn 1.338
_exptl_crystal_density_method 'not measured'
_exptl_crystal_description block
_exptl_crystal_F_000 936
_exptl_crystal_size_max 0.48
_exptl_crystal_size_mid 0.23
_exptl_crystal_size_min 0.21
_refine_diff_density_max 0.596
_refine_diff_density_min -0.205
_refine_ls_extinction_method none
_refine_ls_goodness_of_fit_ref 1.078
_refine_ls_hydrogen_treatment mixed
_refine_ls_matrix_type full
_refine_ls_number_parameters 140
_refine_ls_number_reflns 2024
_refine_ls_number_restraints 5
_refine_ls_restrained_S_all 1.077
_refine_ls_R_factor_all 0.0497
_refine_ls_R_factor_gt 0.0411
_refine_ls_shift/su_max 0.001
_refine_ls_shift/su_mean 0.000
_refine_ls_structure_factor_coef Fsqd
_refine_ls_weighting_details 'calc w=1/[\s^2^(Fo^2^)+(0.0755P)^2^] where P=(Fo^2^+2Fc^2^)/3'
_refine_ls_weighting_scheme calc
_refine_ls_wR_factor_gt 0.1086
_refine_ls_wR_factor_ref 0.1130
_reflns_number_gt 1674
_reflns_number_total 2024
_reflns_threshold_expression I>2\s(I)
_cod_data_source_file nc2276.cif
_cod_data_source_block I
_cod_original_cell_volume 2168.2(2)
_cod_original_sg_symbol_H-M 'C 2/c'
_cod_original_formula_sum 'C6 H16 N3 O1.50 S2'
_cod_database_code 2235166
_cod_database_fobs_code 2235166

loop_
_symmetry_equiv_pos_as_xyz
'x, y, z'
'-x, y, -z+1/2'
'x+1/2, y+1/2, z'
'-x+1/2, y+1/2, -z+1/2'
'-x, -y, -z'
'x, -y, z-1/2'
'-x+1/2, -y+1/2, -z'
'x+1/2, -y+1/2, z-1/2'

loop_
_atom_site_type_symbol
_atom_site_label
_atom_site_fract_x
_atom_site_fract_y
_atom_site_fract_z
_atom_site_U_iso_or_equiv
_atom_site_adp_type
_atom_site_calc_flag
_atom_site_refinement_flags
_atom_site_occupancy
_atom_site_symmetry_multiplicity
_atom_site_disorder_assembly
_atom_site_disorder_group
S S1 0.11286(3) 0.40172(9) 1.02811(4) 0.0315(2) Uani d . 1 1 . .
S S2 0.21612(3) 0.71645(9) 1.10583(4) 0.0325(2) Uani d . 1 1 . .
N N1 0.18466(9) 0.5160(3) 0.94834(12) 0.0253(4) Uani d . 1 1 . .
H H1N 0.2097(12) 0.592(4) 0.9456(16) 0.030 Uiso d . 1 1 . .
N N2 0.14708(9) 0.3938(3) 0.86627(11) 0.0228(4) Uani d . 1 1 . .
N N3 0.10268(9) 0.2586(3) 0.67082(12) 0.0219(4) Uani d . 1 1 . .
H H3N 0.1226(12) 0.321(4) 0.6552(17) 0.026 Uiso d . 1 1 . .
C C1 0.17032(10) 0.5395(3) 1.02061(13) 0.0237(5) Uani d . 1 1 . .
C C2 0.19188(11) 0.2838(3) 0.84347(14) 0.0262(5) Uani d . 1 1 . .
H H2A 0.2237 0.2077 0.9017 0.031 Uiso calc R 1 1 . .
H H2B 0.2172 0.3759 0.8260 0.031 Uiso calc R 1 1 . .
C C3 0.15206(11) 0.1465(3) 0.75862(14) 0.0267(5) Uani d . 1 1 . .
H H3A 0.1820 0.0742 0.7422 0.032 Uiso calc R 1 1 . .
H H3B 0.1289 0.0497 0.7777 0.032 Uiso calc R 1 1 . .
C C4 0.06052(11) 0.3844(3) 0.69519(14) 0.0267(5) Uani d . 1 1 . .
H H4A 0.0324 0.3003 0.7107 0.032 Uiso calc R 1 1 . .
H H4B 0.0312 0.4664 0.6377 0.032 Uiso calc R 1 1 . .
C C5 0.10291(10) 0.5152(3) 0.78231(13) 0.0237(5) Uani d . 1 1 . .
H H5A 0.1291 0.6054 0.7657 0.028 Uiso calc R 1 1 . .
H H5B 0.0744 0.5950 0.7989 0.028 Uiso calc R 1 1 . .
C C6 0.06125(13) 0.1260(4) 0.58698(16) 0.0375(6) Uani d . 1 1 . .
H H6A 0.0899 0.0443 0.5725 0.056 Uiso calc R 1 1 . .
H H6B 0.0321 0.2046 0.5290 0.056 Uiso calc R 1 1 . .
H H6C 0.0345 0.0420 0.6042 0.056 Uiso calc R 1 1 . .
O O1 0.1228(2) 0.9907(5) 0.9238(3) 0.0331(8) Uani d P 0.50 1 A -1
H H1A 0.1408 0.9093 0.9682 0.050 Uiso d PR 0.50 1 A -1
H H1B 0.1038 1.0904 0.9270 0.050 Uiso d PR 0.50 1 A -1
O O2 -0.00204(19) 0.8579(6) 0.8020(3) 0.0426(8) Uani d PD 0.50 1 A -1
H H2C -0.027(3) 0.891(10) 0.742(2) 0.064 Uiso d PD 0.50 1 B -1
H H2D 0.0350(19) 0.920(9) 0.834(4) 0.064 Uiso d PD 0.50 1 C -1
O O3 -0.0827(2) 0.9861(6) 0.6047(3) 0.0323(8) Uani d PD 0.50 1 A -1
H H3C -0.1054 0.8903 0.5705 0.048 Uiso d PRD 0.50 1 A -1
H H3D -0.1127 1.0731 0.5844 0.048 Uiso d PRD 0.50 1 A -1

loop_
_atom_site_aniso_label
_atom_site_aniso_U_11
_atom_site_aniso_U_22
_atom_site_aniso_U_33
_atom_site_aniso_U_12
_atom_site_aniso_U_13
_atom_site_aniso_U_23
S1 0.0393(4) 0.0359(3) 0.0276(3) -0.0079(3) 0.0229(3) -0.0077(2)
S2 0.0284(3) 0.0499(4) 0.0237(3) -0.0104(3) 0.0164(2) -0.0164(2)
N1 0.0264(9) 0.0334(11) 0.0183(8) -0.0050(9) 0.0127(7) -0.0060(7)
N2 0.0284(9) 0.0253(9) 0.0162(8) 0.0016(8) 0.0123(7) -0.0031(6)
N3 0.0251(10) 0.0253(9) 0.0183(8) -0.0077(8) 0.0130(7) -0.0053(7)
C1 0.0226(11) 0.0309(11) 0.0170(9) 0.0063(9) 0.0094(8) 0.0007(8)
C2 0.0302(12) 0.0306(11) 0.0176(9) 0.0090(10) 0.0117(9) 0.0012(8)
C3 0.0385(13) 0.0234(10) 0.0258(10) 0.0027(10) 0.0217(10) 0.0003(9)
C4 0.0221(11) 0.0350(12) 0.0240(10) 0.0003(10) 0.0123(9) -0.0060(9)
C5 0.0242(10) 0.0247(11) 0.0206(10) 0.0033(9) 0.0101(8) -0.0027(8)
C6 0.0364(13) 0.0467(15) 0.0334(12) -0.0175(12) 0.0204(11) -0.0225(11)
O1 0.053(2) 0.0193(16) 0.0324(19) -0.001(2) 0.025(2) -0.0003(14)
O2 0.035(2) 0.040(2) 0.048(2) -0.0038(17) 0.0176(18) -0.0047(17)
O3 0.040(2) 0.0276(18) 0.0301(19) 0.005(2) 0.0184(18) 0.0021(14)

loop_
_atom_type_symbol
_atom_type_description
_atom_type_scat_dispersion_real
_atom_type_scat_dispersion_imag
_atom_type_scat_source
C C 0.0033 0.0016 'International Tables Vol C Tables 4.2.6.8 and 6.1.1.4'
H H 0.0000 0.0000 'International Tables Vol C Tables 4.2.6.8 and 6.1.1.4'
N N 0.0061 0.0033 'International Tables Vol C Tables 4.2.6.8 and 6.1.1.4'
S S 0.1246 0.1234 'International Tables Vol C Tables 4.2.6.8 and 6.1.1.4'
O O 0.0106 0.0060 'International Tables Vol C Tables 4.2.6.8 and 6.1.1.4'

loop_
_geom_angle_atom_site_label_1
_geom_angle_atom_site_label_2
_geom_angle_atom_site_label_3
_geom_angle
C1 N1 N2 122.54(18)
C1 N1 H1N 117.8(17)
N2 N1 H1N 118.1(17)
N1 N2 C5 109.09(16)
N1 N2 C2 109.24(16)
C5 N2 C2 109.73(14)
C6 N3 C4 110.78(17)
C6 N3 C3 111.58(18)
C4 N3 C3 111.21(15)
C6 N3 H3N 106.9(18)
C4 N3 H3N 110.4(19)
C3 N3 H3N 105.7(19)
N1 C1 S1 122.25(16)
N1 C1 S2 114.87(16)
S1 C1 S2 122.86(11)
N2 C2 C3 109.37(18)
N2 C2 H2A 109.8
C3 C2 H2A 109.8
N2 C2 H2B 109.8
C3 C2 H2B 109.8
H2A C2 H2B 108.2
N3 C3 C2 110.47(17)
N3 C3 H3A 109.6
C2 C3 H3A 109.6
N3 C3 H3B 109.6
C2 C3 H3B 109.6
H3A C3 H3B 108.1
N3 C4 C5 110.62(17)
N3 C4 H4A 109.5
C5 C4 H4A 109.5
N3 C4 H4B 109.5
C5 C4 H4B 109.5
H4A C4 H4B 108.1
N2 C5 C4 109.32(17)
N2 C5 H5A 109.8
C4 C5 H5A 109.8
N2 C5 H5B 109.8
C4 C5 H5B 109.8
H5A C5 H5B 108.3
N3 C6 H6A 109.5
N3 C6 H6B 109.5
H6A C6 H6B 109.5
N3 C6 H6C 109.5
H6A C6 H6C 109.5
H6B C6 H6C 109.5
O2 O1 H1A 106.6
O2 O1 H1B 84.1
H1A O1 H1B 124.5
O1 O2 O3 123.96(18)
O1 O2 H2C 126(4)
O3 O2 H2D 114(4)
H2C O2 H2D 116(6)
O2 O3 H3C 108.7
O2 O3 H3D 126.7
H3C O3 H3D 99.4

loop_
_geom_bond_atom_site_label_1
_geom_bond_atom_site_label_2
_geom_bond_distance
S1 C1 1.690(2)
S2 C1 1.721(2)
N1 C1 1.344(2)
N1 N2 1.413(2)
N1 H1N 0.80(3)
N2 C5 1.460(2)
N2 C2 1.470(3)
N3 C6 1.489(3)
N3 C4 1.492(3)
N3 C3 1.493(3)
N3 H3N 0.76(2)
C2 C3 1.510(3)
C2 H2A 0.9900
C2 H2B 0.9900
C3 H3A 0.9900
C3 H3B 0.9900
C4 C5 1.516(3)
C4 H4A 0.9900
C4 H4B 0.9900
C5 H5A 0.9900
C5 H5B 0.9900
C6 H6A 0.9800
C6 H6B 0.9800
C6 H6C 0.9800
O1 O2 2.724(5)
O1 H1A 0.8236
O1 H1B 0.8269
O2 O3 2.845(5)
O2 H2C 0.86(2)
O2 H2D 0.86(2)
O3 H3C 0.8435
O3 H3D 0.8498

loop_
_geom_hbond_atom_site_label_D
_geom_hbond_atom_site_label_H
_geom_hbond_atom_site_label_A
_geom_hbond_site_symmetry_A
_geom_hbond_distance_DH
_geom_hbond_distance_HA
_geom_hbond_distance_DA
_geom_hbond_angle_DHA
N1 H1N S2 7_567 0.80(3) 2.60(3) 3.375(2) 164(2)
N3 H3N S1 6_565 0.76(2) 2.67(2) 3.3131(18) 143(2)
N3 H3N S2 6_565 0.76(2) 2.67(2) 3.2846(18) 140(2)

loop_
_geom_torsion_atom_site_label_1
_geom_torsion_atom_site_label_2
_geom_torsion_atom_site_label_3
_geom_torsion_atom_site_label_4
_geom_torsion
C1 N1 N2 C5 101.4(2)
C1 N1 N2 C2 -138.6(2)
N2 N1 C1 S1 8.7(3)
N2 N1 C1 S2 -172.63(15)
N1 N2 C2 C3 177.53(16)
C5 N2 C2 C3 -62.9(2)
C6 N3 C3 C2 -178.18(17)
C4 N3 C3 C2 -53.9(2)
N2 C2 C3 N3 58.0(2)
C6 N3 C4 C5 178.46(17)
C3 N3 C4 C5 53.8(2)
N1 N2 C5 C4 -177.72(15)
C2 N2 C5 C4 62.6(2)
N3 C4 C5 N2 -57.9(2)
